data_7121851
loop_
_publ_author_name
'Xu, Ming-Hui'
'Dai, Kun-Long'
'Tu, Yong-Qiang'
'Zhang, Xiao-Ming'
'Zhang, Fu-Min'
'Wang, Shao-Hua'

_publ_section_title
;
 A catalytic allylic cation-induced intermolecular allylation-semipinacol
 rearrangement.
;
_journal_issue 55
_journal_name_full 'Chemical communications (Cambridge, England)'
_journal_page_first 7685
_journal_page_last 7688
_journal_paper_doi 10.1039/c8cc04285c
_journal_volume 54
_journal_year 2018
_chemical_formula_moiety 'C22 H23 F O'
_chemical_formula_sum 'C22 H23 F O'
_chemical_formula_weight 322.40
_space_group_crystal_system monoclinic
_space_group_IT_number 14
_space_group_name_Hall '-P 2ybc'
_space_group_name_H-M_alt 'P 1 21/c 1'
_symmetry_space_group_name_Hall '-P 2ybc'
_symmetry_space_group_name_H-M 'P 1 21/c 1'
_atom_sites_solution_hydrogens geom
_atom_sites_solution_primary direct
_atom_sites_solution_secondary difmap
_audit_creation_date 2018-03-14
_audit_creation_method
;
Olex2 1.2
(compiled 2017.03.28 svn.r3405 for OlexSys, GUI svn.r5337)
;
_audit_update_record
;
2018-04-11 deposited with the CCDC.
2018-06-18 downloaded from the CCDC.
;
_cell_angle_alpha 90.00
_cell_angle_beta 94.760(2)
_cell_angle_gamma 90.00
_cell_formula_units_Z 4
_cell_length_a 12.6134(3)
_cell_length_b 8.4407(3)
_cell_length_c 17.1212(5)
_cell_measurement_reflns_used 2580
_cell_measurement_temperature 290.55(16)
_cell_measurement_theta_max 68.6180
_cell_measurement_theta_min 5.1620
_cell_volume 1816.54(9)
_computing_cell_refinement
;
CrysAlisPro, Agilent Technologies,
Version 1.171.36.28 (release 01-02-2013 CrysAlis171 .NET)
(compiled Feb  1 2013,16:14:44)
;
_computing_data_collection
;
CrysAlisPro, Agilent Technologies,
Version 1.171.36.28 (release 01-02-2013 CrysAlis171 .NET)
(compiled Feb  1 2013,16:14:44)
;
_computing_data_reduction
;
CrysAlisPro, Agilent Technologies,
Version 1.171.36.28 (release 01-02-2013 CrysAlis171 .NET)
(compiled Feb  1 2013,16:14:44)
;
_computing_molecular_graphics 'Olex2 (Dolomanov et al., 2009)'
_computing_publication_material 'Olex2 (Dolomanov et al., 2009)'
_computing_structure_refinement 'ShelXL (Sheldrick, 2015)'
_computing_structure_solution 'ShelXS (Sheldrick, 2008)'
_diffrn_ambient_temperature 290.55(16)
_diffrn_detector_area_resol_mean 16.0733
_diffrn_measured_fraction_theta_full 0.957
_diffrn_measured_fraction_theta_max 0.957
_diffrn_measurement_details
;
#__ type_ start__ end____ width___ exp.time_
  1 omega  -61.00  -21.00   1.0000    1.0000
omega____ theta____ kappa____ phi______ frames
    -        0.0000  131.0000 -141.0000 40

#__ type_ start__ end____ width___ exp.time_
  2 omega  -78.00  -35.00   1.0000    1.0000
omega____ theta____ kappa____ phi______ frames
    -       -8.5000  -57.0000  120.0000 43

#__ type_ start__ end____ width___ exp.time_
  3 omega  -32.00    6.00   1.0000    1.0000
omega____ theta____ kappa____ phi______ frames
    -       -8.5000  -57.0000  120.0000 38

#__ type_ start__ end____ width___ exp.time_
  4 omega   30.00   90.00   1.0000    1.0000
omega____ theta____ kappa____ phi______ frames
    -       54.0000   38.0000 -120.0000 60

#__ type_ start__ end____ width___ exp.time_
  5 omega   38.00   68.00   1.0000    1.0000
omega____ theta____ kappa____ phi______ frames
    -       54.0000  -71.0000  -69.9736 30

#__ type_ start__ end____ width___ exp.time_
  6 omega   27.00  109.00   1.0000    1.0000
omega____ theta____ kappa____ phi______ frames
    -       54.0000   38.0000  -60.0000 82

#__ type_ start__ end____ width___ exp.time_
  7 omega   68.00   93.00   1.0000    1.0000
omega____ theta____ kappa____ phi______ frames
    -      108.0000  -38.0000    0.0000 25

#__ type_ start__ end____ width___ exp.time_
  8 omega   56.00  112.00   1.0000    1.0000
omega____ theta____ kappa____ phi______ frames
    -      108.0000 -111.0000 -120.0000 56

#__ type_ start__ end____ width___ exp.time_
  9 omega  123.00  178.00   1.0000    1.0000
omega____ theta____ kappa____ phi______ frames
    -      108.0000   50.0000 -150.0000 55

#__ type_ start__ end____ width___ exp.time_
 10 omega   43.00   89.00   1.0000    1.0000
omega____ theta____ kappa____ phi______ frames
    -      108.0000  -25.0000   30.0000 46

#__ type_ start__ end____ width___ exp.time_
 11 omega   40.00   88.00   1.0000    1.0000
omega____ theta____ kappa____ phi______ frames
    -      108.0000  -38.0000 -120.0000 48

#__ type_ start__ end____ width___ exp.time_
 12 omega   38.00   90.00   1.0000    1.0000
omega____ theta____ kappa____ phi______ frames
    -      108.0000  -25.0000  -90.0000 52

#__ type_ start__ end____ width___ exp.time_
 13 omega   41.00   99.00   1.0000    1.0000
omega____ theta____ kappa____ phi______ frames
    -      108.0000 -111.0000   30.0000 58

#__ type_ start__ end____ width___ exp.time_
 14 omega   84.00  143.00   1.0000    1.0000
omega____ theta____ kappa____ phi______ frames
    -      108.0000   63.0000 -180.0000 59

#__ type_ start__ end____ width___ exp.time_
 15 omega  111.00  155.00   1.0000    1.0000
omega____ theta____ kappa____ phi______ frames
    -      108.0000  111.0000  -60.0000 44

#__ type_ start__ end____ width___ exp.time_
 16 omega   43.00  100.00   1.0000    1.0000
omega____ theta____ kappa____ phi______ frames
    -      108.0000  -50.0000   60.0000 57

#__ type_ start__ end____ width___ exp.time_
 17 omega   38.00  138.00   1.0000    1.0000
omega____ theta____ kappa____ phi______ frames
    -      108.0000  -77.0000 -150.0000 100
;
_diffrn_measurement_device_type 'SuperNova, Dual, Cu at zero, Eos'
_diffrn_measurement_method '\w scans'
_diffrn_orient_matrix_UB_11 0.0125345000
_diffrn_orient_matrix_UB_12 -0.0125523000
_diffrn_orient_matrix_UB_13 0.0900550000
_diffrn_orient_matrix_UB_21 0.0144675000
_diffrn_orient_matrix_UB_22 0.1808734000
_diffrn_orient_matrix_UB_23 0.0060322000
_diffrn_orient_matrix_UB_31 -0.1211201000
_diffrn_orient_matrix_UB_32 0.0202831000
_diffrn_orient_matrix_UB_33 0.0023834000
_diffrn_radiation_monochromator mirror
_diffrn_radiation_type CuK\a
_diffrn_radiation_wavelength 1.54184
_diffrn_reflns_av_R_equivalents 0.0201
_diffrn_reflns_av_unetI/netI 0.0254
_diffrn_reflns_limit_h_max 10
_diffrn_reflns_limit_h_min -15
_diffrn_reflns_limit_k_max 10
_diffrn_reflns_limit_k_min -9
_diffrn_reflns_limit_l_max 20
_diffrn_reflns_limit_l_min -20
_diffrn_reflns_number 6384
_diffrn_reflns_theta_full 66.59
_diffrn_reflns_theta_max 66.59
_diffrn_reflns_theta_min 3.52
_diffrn_source 'SuperNova (Cu) X-ray Source'
_exptl_absorpt_coefficient_mu 0.615
_exptl_absorpt_correction_T_max 1.00000
_exptl_absorpt_correction_T_min 0.78754
_exptl_absorpt_correction_type multi-scan
_exptl_absorpt_process_details
;
CrysAlisPro, Agilent Technologies,
Version 1.171.36.28 (release 01-02-2013 CrysAlis171 .NET)
(compiled Feb  1 2013,16:14:44)
Empirical absorption correction using spherical harmonics,
 implemented in SCALE3 ABSPACK scaling algorithm.
;
_exptl_crystal_colour 'clear light colourless'
_exptl_crystal_colour_lustre clear
_exptl_crystal_colour_modifier light
_exptl_crystal_colour_primary colourless
_exptl_crystal_density_diffrn 1.179
_exptl_crystal_density_method 'not measured'
_exptl_crystal_description block
_exptl_crystal_F_000 688
_exptl_crystal_size_max 0.25
_exptl_crystal_size_mid 0.24
_exptl_crystal_size_min 0.21
_refine_diff_density_max 0.133
_refine_diff_density_min -0.154
_refine_diff_density_rms 0.025
_refine_ls_extinction_method none
_refine_ls_goodness_of_fit_ref 1.038
_refine_ls_hydrogen_treatment constr
_refine_ls_matrix_type full
_refine_ls_number_parameters 218
_refine_ls_number_reflns 3059
_refine_ls_number_restraints 0
_refine_ls_restrained_S_all 1.038
_refine_ls_R_factor_all 0.0573
_refine_ls_R_factor_gt 0.0492
_refine_ls_shift/su_max 0.000
_refine_ls_shift/su_mean 0.000
_refine_ls_structure_factor_coef Fsqd
_refine_ls_weighting_details 'calc w=1/[\s^2^(Fo^2^)+(0.0643P)^2^+0.3522P] where P=(Fo^2^+2Fc^2^)/3'
_refine_ls_weighting_scheme calc
_refine_ls_wR_factor_gt 0.1311
_refine_ls_wR_factor_ref 0.1390
_reflns_number_gt 2560
_reflns_number_total 3059
_reflns_threshold_expression >2sigma(I)
_cod_data_source_file c8cc04285c2.cif
_cod_data_source_block xumh_9312
_cod_depositor_comments 'Adding full bibliography for 7121851--7121852.cif.'
_cod_original_cell_volume 1816.53(9)
_cod_database_code 7121851
_chemical_oxdiff_formula 'C42 H54 O6'
_reflns_odcompleteness_completeness 95.60
_reflns_odcompleteness_iscentric 1
_reflns_odcompleteness_theta 66.97
_olex2_refinement_description
;
1. Fixed Uiso
 At 1.2 times of:
  All C(H) groups, All C(H,H) groups
 At 1.5 times of:
  All C(H,H,H) groups
2.a Ternary CH refined with riding coordinates:
 C12(H12)
2.b Secondary CH2 refined with riding coordinates:
 C4AA(H4AA,H4AB), C9(H9A,H9B), C10(H10A,H10B), C11(H11A,H11B)
2.c Aromatic/amide H refined with riding coordinates:
 C2(H2), C3(H3), C4(H4), C5(H5), C6(H6), C13(H13), C14(H14), C16(H16),
 C17(H17), C19(H19), C20(H20)
2.d Idealised Me refined as rotating group:
 C21(H21A,H21B,H21C)
;
_olex2_date_sample_data_collection 2018-03-14
_olex2_submission_special_instructions 'No special instructions were received'

loop_
_space_group_symop_id
_space_group_symop_operation_xyz
1 'x, y, z'
2 '-x, y+1/2, -z+1/2'
3 '-x, -y, -z'
4 'x, -y-1/2, z-1/2'

loop_
_atom_site_label
_atom_site_type_symbol
_atom_site_fract_x
_atom_site_fract_y
_atom_site_fract_z
_atom_site_U_iso_or_equiv
_atom_site_adp_type
_atom_site_occupancy
_atom_site_calc_flag
_atom_site_refinement_flags_posn
F1 F 0.44376(13) -0.02901(19) 0.41636(8) 0.1099(5) Uani 1 d .
O1 O 0.14426(13) 0.13656(18) 0.02998(8) 0.0852(5) Uani 1 d .
C1 C 0.17507(12) 0.09544(19) -0.14922(9) 0.0509(4) Uani 1 d .
C2 C 0.21397(18) 0.0770(3) -0.22198(11) 0.0800(6) Uani 1 d .
H2 H 0.2723 0.0114 -0.2270 0.096 Uiso 1 calc R
C3 C 0.1674(2) 0.1546(4) -0.28731(12) 0.1008(8) Uani 1 d .
H3 H 0.1944 0.1389 -0.3357 0.121 Uiso 1 calc R
C4 C 0.0841(2) 0.2520(4) -0.28228(16) 0.1017(9) Uani 1 d .
H4 H 0.0549 0.3059 -0.3263 0.122 Uiso 1 calc R
C4AA C 0.34375(13) -0.0223(2) -0.07963(12) 0.0661(5) Uani 1 d .
H4AA H 0.3691 -0.1056 -0.0438 0.079 Uiso 1 calc R
H4AB H 0.3609 -0.0499 -0.1321 0.079 Uiso 1 calc R
C5 C 0.0430(2) 0.2706(3) -0.21199(18) 0.1066(9) Uani 1 d .
H5 H -0.0158 0.3356 -0.2082 0.128 Uiso 1 calc R
C6 C 0.08859(16) 0.1930(3) -0.14544(13) 0.0816(6) Uani 1 d .
H6 H 0.0598 0.2076 -0.0977 0.098 Uiso 1 calc R
C7 C 0.22300(11) 0.00378(18) -0.07691(9) 0.0478(4) Uani 1 d .
C8 C 0.22030(15) 0.1138(2) -0.00577(10) 0.0622(4) Uani 1 d .
C9 C 0.3284(2) 0.1870(3) 0.01151(14) 0.0954(8) Uani 1 d .
H9A H 0.3232 0.3016 0.0135 0.114 Uiso 1 calc R
H9B H 0.3613 0.1493 0.0613 0.114 Uiso 1 calc R
C10 C 0.39189(15) 0.1361(3) -0.05471(15) 0.0888(7) Uani 1 d .
H10A H 0.4666 0.1250 -0.0371 0.107 Uiso 1 calc R
H10B H 0.3847 0.2118 -0.0975 0.107 Uiso 1 calc R
C11 C 0.15694(12) -0.1467(2) -0.06871(9) 0.0545(4) Uani 1 d .
H11A H 0.1460 -0.1951 -0.1201 0.065 Uiso 1 calc R
H11B H 0.0876 -0.1148 -0.0537 0.065 Uiso 1 calc R
C12 C 0.19992(13) -0.2748(2) -0.01098(10) 0.0586(4) Uani 1 d .
H12 H 0.2654 -0.3174 -0.0299 0.070 Uiso 1 calc R
C13 C 0.22550(13) -0.2155(2) 0.07086(10) 0.0568(4) Uani 1 d .
H13 H 0.1726 -0.1601 0.0940 0.068 Uiso 1 calc R
C14 C 0.31691(13) -0.2356(2) 0.11261(10) 0.0593(4) Uani 1 d .
H14 H 0.3685 -0.2921 0.0886 0.071 Uiso 1 calc R
C15 C 0.34730(14) -0.17948(19) 0.19286(10) 0.0576(4) Uani 1 d .
C16 C 0.44630(15) -0.2191(2) 0.22868(12) 0.0709(5) Uani 1 d .
H16 H 0.4916 -0.2819 0.2017 0.085 Uiso 1 calc R
C17 C 0.47958(17) -0.1680(3) 0.30345(13) 0.0797(6) Uani 1 d .
H17 H 0.5465 -0.1947 0.3266 0.096 Uiso 1 calc R
C18 C 0.41209(19) -0.0781(2) 0.34209(12) 0.0745(5) Uani 1 d .
C19 C 0.31466(19) -0.0355(3) 0.31001(13) 0.0806(6) Uani 1 d .
H19 H 0.2701 0.0268 0.3379 0.097 Uiso 1 calc R
C20 C 0.28254(16) -0.0860(2) 0.23535(12) 0.0730(5) Uani 1 d .
H20 H 0.2158 -0.0567 0.2129 0.088 Uiso 1 calc R
C21 C 0.11830(18) -0.4092(2) -0.01179(14) 0.0822(6) Uani 1 d .
H21A H 0.0536 -0.3704 0.0071 0.123 Uiso 1 calc GR
H21B H 0.1461 -0.4937 0.0214 0.123 Uiso 1 calc GR
H21C H 0.1041 -0.4478 -0.0644 0.123 Uiso 1 calc GR

loop_
_atom_site_aniso_label
_atom_site_aniso_U_11
_atom_site_aniso_U_22
_atom_site_aniso_U_33
_atom_site_aniso_U_23
_atom_site_aniso_U_13
_atom_site_aniso_U_12
F1 0.1417(13) 0.1123(11) 0.0715(8) -0.0078(7) -0.0164(8) -0.0161(9)
O1 0.1055(11) 0.0869(10) 0.0653(8) -0.0156(7) 0.0185(8) 0.0108(8)
C1 0.0467(8) 0.0557(9) 0.0490(8) -0.0009(7) -0.0036(6) -0.0037(6)
C2 0.0849(13) 0.1002(16) 0.0547(10) 0.0010(10) 0.0052(9) 0.0063(12)
C3 0.1083(19) 0.141(2) 0.0511(11) 0.0145(13) -0.0074(11) -0.0217(18)
C4 0.0959(17) 0.116(2) 0.0854(16) 0.0359(15) -0.0374(14) -0.0257(16)
C4AA 0.0449(9) 0.0748(11) 0.0785(12) 0.0196(9) 0.0047(7) 0.0002(8)
C5 0.0823(15) 0.1112(19) 0.120(2) 0.0166(17) -0.0312(14) 0.0268(14)
C6 0.0666(11) 0.1002(16) 0.0757(13) 0.0028(11) -0.0069(9) 0.0258(11)
C7 0.0412(7) 0.0531(8) 0.0484(8) -0.0010(6) -0.0007(6) -0.0008(6)
C8 0.0737(11) 0.0593(10) 0.0517(9) 0.0014(8) -0.0069(8) -0.0044(8)
C9 0.1080(18) 0.0832(15) 0.0881(15) -0.0001(12) -0.0336(13) -0.0362(13)
C10 0.0514(10) 0.0916(15) 0.1189(19) 0.0360(14) -0.0190(11) -0.0235(10)
C11 0.0468(8) 0.0593(9) 0.0567(9) -0.0041(7) -0.0008(6) -0.0070(7)
C12 0.0557(9) 0.0536(9) 0.0669(10) 0.0010(8) 0.0076(7) -0.0058(7)
C13 0.0554(9) 0.0544(9) 0.0619(9) 0.0081(7) 0.0115(7) -0.0023(7)
C14 0.0576(9) 0.0539(9) 0.0670(10) 0.0069(8) 0.0085(7) 0.0023(7)
C15 0.0598(9) 0.0506(9) 0.0625(9) 0.0102(7) 0.0045(7) -0.0008(7)
C16 0.0662(11) 0.0732(12) 0.0734(12) 0.0102(9) 0.0058(9) 0.0117(9)
C17 0.0740(12) 0.0843(14) 0.0773(13) 0.0194(11) -0.0139(10) 0.0028(11)
C18 0.0928(14) 0.0672(11) 0.0620(10) 0.0080(9) -0.0030(10) -0.0139(10)
C19 0.0873(14) 0.0763(13) 0.0789(13) -0.0099(11) 0.0109(10) 0.0005(11)
C20 0.0650(11) 0.0739(12) 0.0793(12) -0.0036(10) 0.0007(9) 0.0070(9)
C21 0.0876(14) 0.0631(11) 0.0958(15) 0.0015(10) 0.0069(11) -0.0238(10)

loop_
_atom_type_symbol
_atom_type_description
_atom_type_scat_dispersion_real
_atom_type_scat_dispersion_imag
_atom_type_scat_source
C C 0.0181 0.0091 'International Tables Vol C Tables 4.2.6.8 and 6.1.1.4'
H H 0.0000 0.0000 'International Tables Vol C Tables 4.2.6.8 and 6.1.1.4'
F F 0.0727 0.0534 'International Tables Vol C Tables 4.2.6.8 and 6.1.1.4'
O O 0.0492 0.0322 'International Tables Vol C Tables 4.2.6.8 and 6.1.1.4'

loop_
_geom_angle_atom_site_label_1
_geom_angle_atom_site_label_2
_geom_angle_atom_site_label_3
_geom_angle
C2 C1 C7 121.45(16)
C6 C1 C2 116.89(17)
C6 C1 C7 121.59(15)
C1 C2 H2 119.5
C3 C2 C1 121.0(2)
C3 C2 H2 119.5
C2 C3 H3 119.3
C4 C3 C2 121.3(2)
C4 C3 H3 119.3
C3 C4 H4 120.5
C3 C4 C5 119.1(2)
C5 C4 H4 120.5
H4AA C4AA H4AB 109.0
C7 C4AA H4AA 111.0
C7 C4AA H4AB 111.0
C10 C4AA H4AA 111.0
C10 C4AA H4AB 111.0
C10 C4AA C7 103.83(16)
C4 C5 H5 119.8
C4 C5 C6 120.5(2)
C6 C5 H5 119.8
C1 C6 C5 121.2(2)
C1 C6 H6 119.4
C5 C6 H6 119.4
C1 C7 C4AA 111.71(13)
C8 C7 C1 107.52(13)
C8 C7 C4AA 101.38(13)
C11 C7 C1 108.06(12)
C11 C7 C4AA 115.47(13)
C11 C7 C8 112.39(13)
O1 C8 C7 125.14(16)
O1 C8 C9 125.88(19)
C9 C8 C7 108.99(17)
C8 C9 H9A 110.7
C8 C9 H9B 110.7
H9A C9 H9B 108.8
C10 C9 C8 105.37(17)
C10 C9 H9A 110.7
C10 C9 H9B 110.7
C4AA C10 H10A 111.0
C4AA C10 H10B 111.0
C9 C10 C4AA 103.79(16)
C9 C10 H10A 111.0
C9 C10 H10B 111.0
H10A C10 H10B 109.0
C7 C11 H11A 107.7
C7 C11 H11B 107.7
C7 C11 C12 118.54(12)
H11A C11 H11B 107.1
C12 C11 H11A 107.7
C12 C11 H11B 107.7
C11 C12 H12 108.0
C13 C12 C11 113.89(14)
C13 C12 H12 108.0
C13 C12 C21 110.39(15)
C21 C12 C11 108.37(15)
C21 C12 H12 108.0
C12 C13 H13 117.4
C14 C13 C12 125.17(16)
C14 C13 H13 117.4
C13 C14 H14 116.1
C13 C14 C15 127.81(17)
C15 C14 H14 116.1
C16 C15 C14 119.34(17)
C20 C15 C14 123.63(16)
C20 C15 C16 117.02(18)
C15 C16 H16 119.1
C17 C16 C15 121.84(19)
C17 C16 H16 119.1
C16 C17 H17 120.9
C18 C17 C16 118.20(19)
C18 C17 H17 120.9
C17 C18 F1 118.6(2)
C19 C18 F1 118.9(2)
C19 C18 C17 122.5(2)
C18 C19 H19 120.6
C18 C19 C20 118.8(2)
C20 C19 H19 120.6
C15 C20 H20 119.2
C19 C20 C15 121.56(19)
C19 C20 H20 119.2
C12 C21 H21A 109.5
C12 C21 H21B 109.5
C12 C21 H21C 109.5
H21A C21 H21B 109.5
H21A C21 H21C 109.5
H21B C21 H21C 109.5

loop_
_geom_bond_atom_site_label_1
_geom_bond_atom_site_label_2
_geom_bond_distance
F1 C18 1.365(2)
O1 C8 1.195(2)
C1 C2 1.385(2)
C1 C6 1.372(3)
C1 C7 1.540(2)
C2 H2 0.9300
C2 C3 1.384(3)
C3 H3 0.9300
C3 C4 1.343(4)
C4 H4 0.9300
C4 C5 1.358(4)
C4AA H4AA 0.9700
C4AA H4AB 0.9700
C4AA C7 1.544(2)
C4AA C10 1.515(3)
C5 H5 0.9300
C5 C6 1.396(3)
C6 H6 0.9300
C7 C8 1.534(2)
C7 C11 1.532(2)
C8 C9 1.504(3)
C9 H9A 0.9700
C9 H9B 0.9700
C9 C10 1.504(4)
C10 H10A 0.9700
C10 H10B 0.9700
C11 H11A 0.9700
C11 H11B 0.9700
C11 C12 1.533(2)
C12 H12 0.9800
C12 C13 1.498(2)
C12 C21 1.532(2)
C13 H13 0.9300
C13 C14 1.316(2)
C14 H14 0.9300
C14 C15 1.474(2)
C15 C16 1.386(2)
C15 C20 1.385(3)
C16 H16 0.9300
C16 C17 1.383(3)
C17 H17 0.9300
C17 C18 1.353(3)
C18 C19 1.352(3)
C19 H19 0.9300
C19 C20 1.376(3)
C20 H20 0.9300
C21 H21A 0.9600
C21 H21B 0.9600
C21 H21C 0.9600

loop_
_geom_torsion_atom_site_label_1
_geom_torsion_atom_site_label_2
_geom_torsion_atom_site_label_3
_geom_torsion_atom_site_label_4
_geom_torsion
F1 C18 C19 C20 -179.56(19)
O1 C8 C9 C10 -173.7(2)
C1 C2 C3 C4 1.0(4)
C1 C7 C8 O1 81.1(2)
C1 C7 C8 C9 -99.11(16)
C1 C7 C11 C12 168.50(14)
C2 C1 C6 C5 -0.6(3)
C2 C1 C7 C4AA 33.6(2)
C2 C1 C7 C8 143.97(17)
C2 C1 C7 C11 -94.48(19)
C2 C3 C4 C5 -2.0(4)
C3 C4 C5 C6 1.7(4)
C4 C5 C6 C1 -0.4(4)
C4AA C7 C8 O1 -161.56(18)
C4AA C7 C8 C9 18.23(18)
C4AA C7 C11 C12 42.6(2)
C6 C1 C2 C3 0.3(3)
C6 C1 C7 C4AA -149.72(18)
C6 C1 C7 C8 -39.3(2)
C6 C1 C7 C11 82.2(2)
C7 C1 C2 C3 177.2(2)
C7 C1 C6 C5 -177.4(2)
C7 C4AA C10 C9 41.3(2)
C7 C8 C9 C10 6.5(2)
C7 C11 C12 C13 55.0(2)
C7 C11 C12 C21 178.23(15)
C8 C7 C11 C12 -73.02(18)
C8 C9 C10 C4AA -29.3(2)
C10 C4AA C7 C1 78.23(18)
C10 C4AA C7 C8 -36.01(17)
C10 C4AA C7 C11 -157.77(15)
C11 C7 C8 O1 -37.7(2)
C11 C7 C8 C9 142.10(16)
C11 C12 C13 C14 -127.47(18)
C12 C13 C14 C15 179.47(15)
C13 C14 C15 C16 176.93(18)
C13 C14 C15 C20 -3.9(3)
C14 C15 C16 C17 179.12(17)
C14 C15 C20 C19 -179.56(18)
C15 C16 C17 C18 0.7(3)
C16 C15 C20 C19 -0.4(3)
C16 C17 C18 F1 179.09(18)
C16 C17 C18 C19 -0.8(3)
C17 C18 C19 C20 0.3(3)
C18 C19 C20 C15 0.3(3)
C20 C15 C16 C17 -0.1(3)
C21 C12 C13 C14 110.4(2)
